data_9008212
loop_
_publ_author_name
'Baerlocher, C.'
'Barrer, R. M.'

_publ_section_title
;
 The structure of the synthetic zeolite (K,Ba)-G,L
;
_journal_name_full 'Zeitschrift fur Kristallographie'
_journal_page_first 245
_journal_page_last 254
_journal_volume 136
_journal_year 1972
_chemical_compound_source Synthetic
_chemical_formula_sum 'Al18 Ba6.68 H60.144 K2.19 O111.6 Si18'
_chemical_name_common 'Zeolite (K,Ba)-G,L'
_chemical_name_mineral 'Zeolite (K,Ba)-G,L'
_space_group_IT_number 191
_symmetry_space_group_name_Hall '-P 6 2'
_symmetry_space_group_name_H-M 'P 6/m m m'
_cell_angle_alpha 90
_cell_angle_beta 90
_cell_angle_gamma 120
_cell_formula_units_Z 1
_cell_length_a 18.701
_cell_length_b 18.701
_cell_length_c 7.501
_cell_volume 2271.849
_database_code_amcsd 0010734
_exptl_crystal_density_diffrn 2.807
_cod_original_formula_sum 'K2.19 Ba6.68 (Al18 Si18) O111.6 H60.144'
_cod_database_code 9008212

loop_
_space_group_symop_operation_xyz
x,y,z
-x,-x+y,z
x,x-y,-z
-x+y,-x,-z
x-y,x,z
-y,-x,z
y,x,-z
y,-x+y,-z
-y,x-y,z
x-y,-y,z
-x+y,y,-z
x,y,-z
-x,-y,z
x,x-y,z
-x,-x+y,-z
x-y,x,-z
-x+y,-x,z
y,x,z
-y,-x,-z
-y,x-y,-z
y,-x+y,z
-x+y,y,z
x-y,-y,-z
-x,-y,-z

loop_
_atom_site_label
_atom_site_fract_x
_atom_site_fract_y
_atom_site_fract_z
_atom_site_occupancy
_atom_site_U_iso_or_equiv
_atom_site_type_symbol
_atom_site_attached_hydrogens
K 0.00000 0.32500 0.00000 0.36500 0.06459 K 0
Ba 0.00000 0.32500 0.00000 0.36500 0.06459 Ba 0
Ba1 0.33333 0.66667 0.50000 1.00000 0.05193 Ba 0
Ba2 0.00000 0.50000 0.50000 0.83000 0.07852 Ba 0
Al1 0.08900 0.35000 0.50000 0.50000 0.00380 Al 0
Si1 0.08900 0.35000 0.50000 0.50000 0.00380 Si 0
Al2 0.16650 0.49800 0.21750 0.50000 0.00760 Al 0
Si2 0.16650 0.49800 0.21750 0.50000 0.00760 Si 0
O1 0.00000 0.26750 0.50000 1.00000 0.02153 O 0
O2 0.16350 0.32700 0.50000 1.00000 0.01267 O 0
O3 0.26900 0.53800 0.27650 1.00000 0.02153 O 0
O4 0.09800 0.40450 0.32250 1.00000 0.02786 O 0
O5 0.43150 0.86250 0.25450 1.00000 0.08866 O 0
O6 0.15400 0.48250 0.00000 1.00000 0.06713 O 0
WatI 0.00000 0.17800 0.00000 0.85000 0.13932 O 2
WatII1 0.14500 0.29000 0.00000 0.95000 0.17098 O 2
WatII2 0.00000 0.14550 0.34200 1.00000 0.25964 O 2
WatIV 0.11100 0.22200 0.20900 0.40000 0.05699 O 2

loop_
_cod_changelog_entry_id
_cod_changelog_entry_author
_cod_changelog_entry_date
_cod_changelog_entry_text
1
;cod-tools version 3.8.0
Id: cif_guess_AMCSD_atom_types 9581 2023-05-17 12:35:41Z saulius
;
2023-05-23T09:17:59+03:00
;Derived atom types and hydrogen counts
from atom names that follow the AMCSD naming convention
(Wat == water, O-H == hydroxyl).
;
2
;cod-tools version 3.10.1
Id: cif_fix_AMCSD_atom_labels 10224 2024-08-07 11:09:31Z saulius
;
2024-08-07T19:39:54+03:00
;Changed the following '_atom_site_label' values:
the first duplicated label 'WatII'  converted to 'WatII1'
duplicated label 'WatII' at index 16 converted to 'WatII2'
;

loop_
_cod_related_entry_id
_cod_related_entry_database
_cod_related_entry_code
1 AMCSD 0010734
